data_7200515
loop_
_publ_author_name
'Velauthamurty, Kuhamoorthy'
'Higgins, Simon J.'
'Rajapakse, R. M. Gamini'
'Bacsa, John'
'van Zalinge, Harm'
'Nichols, Richard J.'
'Haiss, Wolfgang'

_publ_section_title
;
 Synthesis and characterization of monomeric and polymeric Pd(II) and
 Pt(II) complexes of 3,4-ethylenedioxythiophene-functionalized
 phosphine ligands
;
_journal_issue 13
_journal_name_full 'Journal of Materials Chemistry'
_journal_page_first 1850
_journal_paper_doi 10.1039/b817210b
_journal_volume 19
_journal_year 2009
_chemical_formula_moiety 'Pd 2+, (C19 H17 O2 S P)2, (Cl 1-)2'
_chemical_formula_sum 'C38 H34 Cl2 O4 P2 Pd S2'
_chemical_formula_weight 858.01
_chemical_name_systematic
;
?
;
_space_group_IT_number 2
_symmetry_cell_setting triclinic
_symmetry_Int_Tables_number 2
_symmetry_space_group_name_Hall '-P 1'
_symmetry_space_group_name_H-M 'P -1'
_atom_sites_solution_hydrogens geom
_atom_sites_solution_primary direct
_atom_sites_solution_secondary difmap
_audit_creation_method
;
SHELXL-97, PLATON and text editor
;
_cell_angle_alpha 107.001(8)
_cell_angle_beta 96.758(9)
_cell_angle_gamma 106.538(8)
_cell_formula_units_Z 1
_cell_length_a 9.244(5)
_cell_length_b 10.182(5)
_cell_length_c 10.679(6)
_cell_measurement_reflns_used 2110
_cell_measurement_temperature 100(2)
_cell_measurement_theta_max 27.5
_cell_measurement_theta_min 0.89
_cell_volume 899.0(8)
_computing_cell_refinement 'SAINT v6.45a (Bruker, 2005)'
_computing_data_collection 'SMART v.5.632 (Bruker, 2005)'
_computing_data_reduction 'SAINT v6.45a (Bruker, 2005)'
_computing_molecular_graphics 'X-Seed (Barbour, 2001)'
_computing_publication_material 'PLATON (Spek, 2003)'
_computing_structure_refinement 'SHELXL-97 (Sheldrick, 1997)'
_computing_structure_solution 'SHELXS-97 (Sheldrick, 1990)'
_diffrn_ambient_temperature 100(2)
_diffrn_measured_fraction_theta_full 0.949
_diffrn_measured_fraction_theta_max 0.949
_diffrn_radiation_monochromator graphite
_diffrn_radiation_source 'fine-focus sealed tube'
_diffrn_radiation_type MoK\a
_diffrn_radiation_wavelength 0.71073
_diffrn_reflns_av_R_equivalents 0.0298
_diffrn_reflns_av_sigmaI/netI 0.0671
_diffrn_reflns_limit_h_max 11
_diffrn_reflns_limit_h_min -11
_diffrn_reflns_limit_k_max 10
_diffrn_reflns_limit_k_min -13
_diffrn_reflns_limit_l_max 13
_diffrn_reflns_limit_l_min -12
_diffrn_reflns_number 5198
_diffrn_reflns_theta_full 27.10
_diffrn_reflns_theta_max 27.10
_diffrn_reflns_theta_min 2.04
_exptl_absorpt_coefficient_mu 0.911
_exptl_absorpt_correction_T_max 0.9144
_exptl_absorpt_correction_T_min 0.6588
_exptl_absorpt_correction_type multi-scan
_exptl_absorpt_process_details 'SADABS V2008-1 (Bruker, 2008)'
_exptl_crystal_colour yellow
_exptl_crystal_density_diffrn 1.585
_exptl_crystal_density_method 'not measured'
_exptl_crystal_description plate
_exptl_crystal_F_000 436
_exptl_crystal_size_max 0.50
_exptl_crystal_size_mid 0.30
_exptl_crystal_size_min 0.10
_refine_diff_density_max 1.409
_refine_diff_density_min -0.760
_refine_diff_density_rms 0.113
_refine_ls_extinction_method none
_refine_ls_goodness_of_fit_ref 0.984
_refine_ls_hydrogen_treatment constr
_refine_ls_matrix_type full
_refine_ls_number_parameters 223
_refine_ls_number_reflns 3759
_refine_ls_number_restraints 0
_refine_ls_restrained_S_all 0.984
_refine_ls_R_factor_all 0.0537
_refine_ls_R_factor_gt 0.0417
_refine_ls_shift/su_max 0.001
_refine_ls_shift/su_mean 0.000
_refine_ls_structure_factor_coef Fsqd
_refine_ls_weighting_details 'calc w=1/[\s^2^(Fo^2^)+(0.0622P)^2^+0.0000P] where P=(Fo^2^+2Fc^2^)/3'
_refine_ls_weighting_scheme calc
_refine_ls_wR_factor_gt 0.1035
_refine_ls_wR_factor_ref 0.1080
_reflns_number_gt 3054
_reflns_number_total 3759
_reflns_threshold_expression >2sigma(I)
_cod_data_source_file b817210b.txt
_cod_data_source_block nfpdm
_cod_depositor_comments
;
The following automatic conversions were performed:
'_symmetry_cell_setting' value 'Triclinic' changed to 'triclinic'
according to '/home/saulius/struct/CIF-dictionaries/cif_core.dic'
dictionary named 'cif_core.dic' version 2.4.1 from 2010-06-29.

Automatic conversion script
Id: cif_fix_enum 1527 2010-12-29 10:47:43Z saulius 
;
_cod_database_code 7200515

loop_
_symmetry_equiv_pos_site_id
_symmetry_equiv_pos_as_xyz
1 x,y,z
2 -x,-y,-z

loop_
_atom_site_aniso_label
_atom_site_aniso_U_11
_atom_site_aniso_U_22
_atom_site_aniso_U_33
_atom_site_aniso_U_23
_atom_site_aniso_U_13
_atom_site_aniso_U_12
Pd1 0.0153(2) 0.0265(2) 0.0234(2) 0.0124(2) 0.0067(1) 0.0068(2)
Cl1 0.0203(4) 0.0349(5) 0.0331(5) 0.0132(4) 0.0062(3) 0.0021(4)
S1 0.0255(4) 0.0343(5) 0.0315(5) 0.0095(4) 0.0059(4) 0.0154(4)
P1 0.0179(4) 0.0271(5) 0.0243(4) 0.0132(4) 0.0072(3) 0.0082(4)
O1 0.0297(13) 0.0283(14) 0.0516(16) 0.0203(12) 0.0150(12) 0.0114(11)
O2 0.0230(12) 0.0255(13) 0.0401(14) 0.0123(11) 0.0108(10) 0.0100(10)
C1 0.031(2) 0.030(2) 0.039(2) 0.0122(16) 0.0061(16) 0.0142(17)
C2 0.0204(17) 0.0314(19) 0.0291(17) 0.0085(15) 0.0039(14) 0.0084(15)
C3 0.0227(17) 0.0299(19) 0.0241(16) 0.0092(14) 0.0009(13) 0.0110(15)
C4 0.0253(18) 0.0309(19) 0.0331(18) 0.0153(15) 0.0068(14) 0.0105(15)
C5 0.0254(18) 0.037(2) 0.048(2) 0.0223(18) 0.0118(16) 0.0097(16)
C6 0.031(2) 0.035(2) 0.057(2) 0.0245(19) 0.0165(18) 0.0135(17)
C7 0.0181(16) 0.0293(19) 0.0319(17) 0.0173(15) 0.0100(13) 0.0074(14)
C8 0.0209(16) 0.0335(19) 0.0249(16) 0.0118(14) 0.0067(13) 0.0086(15)
C9 0.037(2) 0.037(2) 0.045(2) 0.0188(18) -0.0040(18) 0.0090(18)
C10 0.048(3) 0.029(2) 0.061(3) 0.014(2) -0.001(2) 0.0061(19)
C11 0.0277(19) 0.043(2) 0.0288(18) 0.0123(16) 0.0071(15) 0.0070(17)
C12 0.0204(17) 0.048(2) 0.0237(17) 0.0122(16) 0.0080(14) 0.0114(16)
C13 0.0240(17) 0.036(2) 0.0280(17) 0.0139(15) 0.0108(14) 0.0134(15)
C14 0.0176(16) 0.0243(17) 0.0273(16) 0.0081(13) 0.0055(13) 0.0093(14)
C15 0.0283(18) 0.040(2) 0.0281(17) 0.0163(16) 0.0074(14) 0.0156(16)
C16 0.0309(19) 0.037(2) 0.0283(17) 0.0115(15) 0.0155(15) 0.0134(17)
C17 0.0235(17) 0.033(2) 0.0354(19) 0.0088(15) 0.0086(14) 0.0120(16)
C18 0.0290(19) 0.046(2) 0.0363(19) 0.0204(17) 0.0107(15) 0.0216(17)
C19 0.0265(18) 0.044(2) 0.0271(17) 0.0178(16) 0.0112(14) 0.0164(17)

loop_
_atom_site_label
_atom_site_type_symbol
_atom_site_thermal_displace_type
_atom_site_fract_x
_atom_site_fract_y
_atom_site_fract_z
_atom_site_occupancy
_atom_site_U_iso_or_equiv
_atom_site_calc_flag
_atom_site_refinement_flags
Pd1 Pd Uani 0.00000 1.00000 0.00000 1.000 0.0207(1) . .
Cl1 Cl Uani -0.24390(9) 0.83464(10) -0.06105(8) 1.000 0.0307(3) . .
S1 S Uani 0.46576(10) 0.65604(10) 0.10110(9) 1.000 0.0297(3) . .
P1 P Uani -0.02630(9) 1.03855(9) 0.21834(8) 1.000 0.0217(3) . .
O1 O Uani 0.0578(3) 0.5373(3) 0.1742(3) 1.000 0.0341(8) . .
O2 O Uani 0.1711(3) 0.8461(3) 0.2146(2) 1.000 0.0285(8) . .
C1 C Uani 0.3041(4) 0.5374(4) 0.1196(4) 1.000 0.0325(12) . .
C2 C Uani 0.3985(4) 0.8004(4) 0.1472(3) 1.000 0.0276(10) . .
C3 C Uani 0.2569(4) 0.7562(4) 0.1741(3) 1.000 0.0255(10) . .
C4 C Uani 0.2012(4) 0.6058(4) 0.1578(3) 1.000 0.0285(11) . .
C5 C Uani 0.0091(4) 0.7648(4) 0.1891(4) 1.000 0.0348(11) . .
C6 C Uani -0.0156(4) 0.6378(4) 0.2377(4) 1.000 0.0378(12) . .
C7 C Uani -0.0693(4) 0.8683(4) 0.2578(3) 1.000 0.0246(10) . .
C8 C Uani 0.1271(4) 1.1789(4) 0.3548(3) 1.000 0.0260(10) . .
C9 C Uani 0.1412(5) 1.3230(4) 0.3740(4) 1.000 0.0405(12) . .
C10 C Uani 0.2504(5) 1.4334(5) 0.4786(5) 1.000 0.0490(16) . .
C11 C Uani 0.3472(4) 1.4008(4) 0.5661(4) 1.000 0.0342(11) . .
C12 C Uani 0.3375(4) 1.2598(4) 0.5443(3) 1.000 0.0305(10) . .
C13 C Uani 0.2295(4) 1.1483(4) 0.4385(3) 1.000 0.0274(10) . .
C14 C Uani -0.1900(3) 1.0984(4) 0.2519(3) 1.000 0.0227(9) . .
C15 C Uani -0.2413(4) 1.0998(4) 0.3681(3) 1.000 0.0300(11) . .
C16 C Uani -0.3630(4) 1.1485(4) 0.3974(3) 1.000 0.0307(11) . .
C17 C Uani -0.4333(4) 1.1986(4) 0.3062(4) 1.000 0.0306(11) . .
C18 C Uani -0.3807(4) 1.2020(4) 0.1925(4) 1.000 0.0333(11) . .
C19 C Uani -0.2593(4) 1.1495(4) 0.1621(3) 1.000 0.0297(11) . .
H1 H Uiso 0.28800 0.43730 0.10520 1.000 0.0390 calc R
H2 H Uiso 0.45300 0.89720 0.15290 1.000 0.0330 calc R
H5 H Uiso -0.03460 0.72750 0.09030 1.000 0.0420 calc R
H6A H Uiso 0.02550 0.67450 0.33590 1.000 0.0450 calc R
H6B H Uiso -0.12800 0.58550 0.22040 1.000 0.0450 calc R
H7A H Uiso -0.03730 0.89380 0.35610 1.000 0.0300 calc R
H7B H Uiso -0.18250 0.81740 0.23180 1.000 0.0300 calc R
H9 H Uiso 0.07510 1.34540 0.31450 1.000 0.0480 calc R
H10 H Uiso 0.25980 1.53210 0.49140 1.000 0.0590 calc R
H11 H Uiso 0.41980 1.47670 0.64080 1.000 0.0410 calc R
H12 H Uiso 0.40570 1.23790 0.60250 1.000 0.0370 calc R
H13 H Uiso 0.22540 1.05040 0.42280 1.000 0.0330 calc R
H15 H Uiso -0.19210 1.06640 0.42970 1.000 0.0360 calc R
H16 H Uiso -0.39790 1.14800 0.47750 1.000 0.0370 calc R
H17 H Uiso -0.51830 1.23040 0.32360 1.000 0.0360 calc R
H18 H Uiso -0.42660 1.24020 0.13350 1.000 0.0400 calc R
H19 H Uiso -0.22510 1.14890 0.08150 1.000 0.0360 calc R

loop_
_atom_type_symbol
_atom_type_description
_atom_type_scat_dispersion_real
_atom_type_scat_dispersion_imag
_atom_type_scat_source
C C 0.0033 0.0016 'International Tables Vol C Tables 4.2.6.8 and 6.1.1.4'
H H 0.0000 0.0000 'International Tables Vol C Tables 4.2.6.8 and 6.1.1.4'
Cl Cl 0.1484 0.1585 'International Tables Vol C Tables 4.2.6.8 and 6.1.1.4'
O O 0.0106 0.0060 'International Tables Vol C Tables 4.2.6.8 and 6.1.1.4'
P P 0.1023 0.0942 'International Tables Vol C Tables 4.2.6.8 and 6.1.1.4'
Pd Pd -0.9988 1.0072 'International Tables Vol C Tables 4.2.6.8 and 6.1.1.4'
S S 0.1246 0.1234 'International Tables Vol C Tables 4.2.6.8 and 6.1.1.4'

loop_
_geom_angle_atom_site_label_1
_geom_angle_atom_site_label_2
_geom_angle_atom_site_label_3
_geom_angle
_geom_angle_site_symmetry_1
_geom_angle_site_symmetry_2
_geom_angle_site_symmetry_3
_geom_angle_publ_flag
Cl1 Pd1 P1 86.45(3) . . . yes
Cl1 Pd1 Cl1 180.00 . . 2_575 yes
Cl1 Pd1 P1 93.55(3) . . 2_575 yes
Cl1 Pd1 P1 93.55(3) 2_575 . . yes
P1 Pd1 P1 180.00 . . 2_575 yes
Cl1 Pd1 P1 86.45(3) 2_575 . 2_575 yes
C1 S1 C2 92.9(2) . . . yes
Pd1 P1 C7 111.76(11) . . . yes
Pd1 P1 C8 119.50(12) . . . yes
Pd1 P1 C14 112.77(11) . . . yes
C7 P1 C8 107.37(16) . . . yes
C7 P1 C14 103.46(18) . . . yes
C8 P1 C14 100.30(17) . . . yes
C4 O1 C6 112.8(3) . . . yes
C3 O2 C5 111.9(3) . . . yes
S1 C1 C4 110.8(3) . . . yes
S1 C2 C3 110.1(3) . . . yes
O2 C3 C2 124.6(4) . . . yes
O2 C3 C4 121.6(3) . . . yes
C2 C3 C4 113.8(4) . . . no
O1 C4 C1 124.3(4) . . . yes
O1 C4 C3 123.3(3) . . . yes
C1 C4 C3 112.4(4) . . . no
O2 C5 C6 111.0(3) . . . yes
O2 C5 C7 107.7(3) . . . yes
C6 C5 C7 111.6(3) . . . no
O1 C6 C5 112.9(3) . . . yes
P1 C7 C5 114.5(3) . . . yes
P1 C8 C9 117.6(3) . . . yes
P1 C8 C13 123.3(3) . . . yes
C9 C8 C13 119.1(3) . . . no
C8 C9 C10 120.3(4) . . . no
C9 C10 C11 120.0(4) . . . no
C10 C11 C12 119.8(4) . . . no
C11 C12 C13 120.6(4) . . . no
C8 C13 C12 120.1(4) . . . no
P1 C14 C15 120.6(3) . . . yes
P1 C14 C19 119.6(2) . . . yes
C15 C14 C19 119.7(3) . . . no
C14 C15 C16 121.6(3) . . . no
C15 C16 C17 118.4(3) . . . no
C16 C17 C18 120.6(4) . . . no
C17 C18 C19 120.6(4) . . . no
C14 C19 C18 119.0(3) . . . no
S1 C1 H1 125.00 . . . no
C4 C1 H1 125.00 . . . no
S1 C2 H2 125.00 . . . no
C3 C2 H2 125.00 . . . no
O2 C5 H5 109.00 . . . no
C6 C5 H5 109.00 . . . no
C7 C5 H5 109.00 . . . no
O1 C6 H6A 109.00 . . . no
O1 C6 H6B 109.00 . . . no
C5 C6 H6A 109.00 . . . no
C5 C6 H6B 109.00 . . . no
H6A C6 H6B 108.00 . . . no
P1 C7 H7A 109.00 . . . no
P1 C7 H7B 109.00 . . . no
C5 C7 H7A 109.00 . . . no
C5 C7 H7B 109.00 . . . no
H7A C7 H7B 108.00 . . . no
C8 C9 H9 120.00 . . . no
C10 C9 H9 120.00 . . . no
C9 C10 H10 120.00 . . . no
C11 C10 H10 120.00 . . . no
C10 C11 H11 120.00 . . . no
C12 C11 H11 120.00 . . . no
C11 C12 H12 120.00 . . . no
C13 C12 H12 120.00 . . . no
C8 C13 H13 120.00 . . . no
C12 C13 H13 120.00 . . . no
C14 C15 H15 119.00 . . . no
C16 C15 H15 119.00 . . . no
C15 C16 H16 121.00 . . . no
C17 C16 H16 121.00 . . . no
C16 C17 H17 120.00 . . . no
C18 C17 H17 120.00 . . . no
C17 C18 H18 120.00 . . . no
C19 C18 H18 120.00 . . . no
C14 C19 H19 121.00 . . . no
C18 C19 H19 121.00 . . . no

loop_
_geom_bond_atom_site_label_1
_geom_bond_atom_site_label_2
_geom_bond_distance
_geom_bond_site_symmetry_1
_geom_bond_site_symmetry_2
_geom_bond_publ_flag
Pd1 Cl1 2.2791(16) . . yes
Pd1 P1 2.3027(15) . . yes
Pd1 Cl1 2.2791(16) . 2_575 yes
Pd1 P1 2.3027(15) . 2_575 yes
S1 C1 1.707(4) . . yes
S1 C2 1.720(4) . . yes
P1 C7 1.848(4) . . yes
P1 C8 1.822(4) . . yes
P1 C14 1.821(3) . . yes
O1 C4 1.369(5) . . yes
O1 C6 1.437(5) . . yes
O2 C3 1.384(5) . . yes
O2 C5 1.438(5) . . yes
C1 C4 1.363(6) . . no
C2 C3 1.352(6) . . no
C3 C4 1.419(6) . . no
C5 C6 1.499(6) . . no
C5 C7 1.511(6) . . no
C8 C9 1.386(6) . . no
C8 C13 1.387(5) . . no
C9 C10 1.373(7) . . no
C10 C11 1.392(6) . . no
C11 C12 1.360(6) . . no
C12 C13 1.379(5) . . no
C14 C15 1.377(5) . . no
C14 C19 1.392(5) . . no
C15 C16 1.385(6) . . no
C16 C17 1.401(5) . . no
C17 C18 1.366(6) . . no
C18 C19 1.406(6) . . no
C1 H1 0.9500 . . no
C2 H2 0.9500 . . no
C5 H5 1.0000 . . no
C6 H6A 0.9900 . . no
C6 H6B 0.9900 . . no
C7 H7A 0.9900 . . no
C7 H7B 0.9900 . . no
C9 H9 0.9500 . . no
C10 H10 0.9500 . . no
C11 H11 0.9500 . . no
C12 H12 0.9500 . . no
C13 H13 0.9500 . . no
C15 H15 0.9500 . . no
C16 H16 0.9500 . . no
C17 H17 0.9500 . . no
C18 H18 0.9500 . . no
C19 H19 0.9500 . . no

loop_
_geom_hbond_atom_site_label_D
_geom_hbond_atom_site_label_H
_geom_hbond_atom_site_label_A
_geom_hbond_distance_DH
_geom_hbond_distance_HA
_geom_hbond_distance_DA
_geom_hbond_angle_DHA
_geom_hbond_site_symmetry_A
_geom_hbond_publ_flag
C1 H1 Cl1 0.9500 2.5700 3.519(5) 179.00 2_565 yes
C13 H13 O2 0.9500 2.4400 3.150(5) 131.00 . yes

loop_
_geom_torsion_atom_site_label_1
_geom_torsion_atom_site_label_2
_geom_torsion_atom_site_label_3
_geom_torsion_atom_site_label_4
_geom_torsion
_geom_torsion_site_symmetry_1
_geom_torsion_site_symmetry_2
_geom_torsion_site_symmetry_3
_geom_torsion_site_symmetry_4
_geom_torsion_publ_flag
Cl1 Pd1 P1 C7 57.48(14) . . . . no
Cl1 Pd1 P1 C8 -175.99(15) . . . . no
Cl1 Pd1 P1 C14 -58.59(14) . . . . no
Cl1 Pd1 P1 C7 -122.52(14) 2_575 . . . no
Cl1 Pd1 P1 C8 4.01(15) 2_575 . . . no
Cl1 Pd1 P1 C14 121.41(14) 2_575 . . . no
C2 S1 C1 C4 0.9(3) . . . . no
C1 S1 C2 C3 -0.5(3) . . . . no
Pd1 P1 C7 C5 35.1(3) . . . . no
C8 P1 C7 C5 -97.8(3) . . . . no
C14 P1 C7 C5 156.7(3) . . . . no
Pd1 P1 C8 C9 74.2(3) . . . . no
Pd1 P1 C8 C13 -105.4(3) . . . . no
C7 P1 C8 C9 -157.3(3) . . . . no
C7 P1 C8 C13 23.2(4) . . . . no
C14 P1 C8 C9 -49.5(3) . . . . no
C14 P1 C8 C13 130.9(3) . . . . no
Pd1 P1 C14 C15 167.5(3) . . . . no
Pd1 P1 C14 C19 -15.5(3) . . . . no
C7 P1 C14 C15 46.5(3) . . . . no
C7 P1 C14 C19 -136.4(3) . . . . no
C8 P1 C14 C15 -64.3(3) . . . . no
C8 P1 C14 C19 112.8(3) . . . . no
C6 O1 C4 C1 169.5(3) . . . . no
C6 O1 C4 C3 -13.0(5) . . . . no
C4 O1 C6 C5 40.3(4) . . . . no
C5 O2 C3 C2 158.9(3) . . . . no
C5 O2 C3 C4 -21.5(4) . . . . no
C3 O2 C5 C6 47.9(4) . . . . no
C3 O2 C5 C7 170.4(3) . . . . no
S1 C1 C4 O1 176.7(3) . . . . no
S1 C1 C4 C3 -1.1(4) . . . . no
S1 C2 C3 O2 179.7(2) . . . . no
S1 C2 C3 C4 0.0(3) . . . . no
O2 C3 C4 O1 3.2(5) . . . . no
O2 C3 C4 C1 -179.0(3) . . . . no
C2 C3 C4 O1 -177.1(3) . . . . no
C2 C3 C4 C1 0.7(4) . . . . no
O2 C5 C6 O1 -59.8(4) . . . . no
C7 C5 C6 O1 -179.9(3) . . . . no
O2 C5 C7 P1 51.3(3) . . . . no
C6 C5 C7 P1 173.3(3) . . . . no
P1 C8 C9 C10 177.3(4) . . . . no
C13 C8 C9 C10 -3.1(6) . . . . no
P1 C8 C13 C12 -176.5(3) . . . . no
C9 C8 C13 C12 3.9(6) . . . . no
C8 C9 C10 C11 -0.2(7) . . . . no
C9 C10 C11 C12 2.7(7) . . . . no
C10 C11 C12 C13 -1.9(6) . . . . no
C11 C12 C13 C8 -1.4(6) . . . . no
P1 C14 C15 C16 178.3(3) . . . . no
C19 C14 C15 C16 1.2(6) . . . . no
P1 C14 C19 C18 -176.9(3) . . . . no
C15 C14 C19 C18 0.1(6) . . . . no
C14 C15 C16 C17 -0.7(6) . . . . no
C15 C16 C17 C18 -1.3(6) . . . . no
C16 C17 C18 C19 2.7(6) . . . . no
C17 C18 C19 C14 -2.1(6) . . . . no
